data_7202609
loop_
_publ_author_name
'Fri\<s\<ci\'c, Tomislav'
'Jones, William'

_publ_section_title
;
 Cocrystal architecture and properties: design and building of chiral
 and racemic structures by solid--solid reactions
;
_journal_name_full 'Faraday Discussions'
_journal_page_first 167
_journal_paper_doi 10.1039/b616399h
_journal_volume 136
_journal_year 2007
_chemical_absolute_configuration syn
_chemical_formula_moiety '2(C8 H8 O3) 2(C6 H6 N2 O)'
_chemical_formula_sum 'C14 H14 N2 O4'
_chemical_formula_weight 274.27
_chemical_melting_point 362
_chemical_name_common 1a
_chemical_name_systematic
;
nicotinamide-D-mandelic acid (1/1)
;
_space_group_IT_number 5
_symmetry_cell_setting monoclinic
_symmetry_space_group_name_Hall 'C 2y'
_symmetry_space_group_name_H-M 'C 1 2 1'
_atom_sites_solution_hydrogens geom
_atom_sites_solution_primary direct
_atom_sites_solution_secondary difmap
_audit_creation_method SHELXL-97
_cell_angle_alpha 90.00
_cell_angle_beta 99.4000(10)
_cell_angle_gamma 90.00
_cell_formula_units_Z 8
_cell_length_a 32.6557(9)
_cell_length_b 5.4751(10)
_cell_length_c 14.9264(5)
_cell_measurement_reflns_used 14638
_cell_measurement_temperature 150(2)
_cell_measurement_theta_max 27.48
_cell_measurement_theta_min 1.02
_cell_volume 2632.9(5)
_computing_cell_refinement 'HKL Scalepack (Otwinowski & Minor 1997)'
_computing_data_collection 'Collect (Nonius B.V. 1998)'
_computing_data_reduction
;
HKL Denzo and Scalepack (Otwinowski & Minor 1997)
;
_computing_publication_material 'SHELXL-97 (Sheldrick 1997)'
_computing_structure_refinement 'SHELXL-97 (Sheldrick 1997)'
_computing_structure_solution 'SIR-92 (Altomare et al. 1994)'
_diffrn_ambient_temperature 150(2)
_diffrn_measured_fraction_theta_full 0.990
_diffrn_measured_fraction_theta_max 0.990
_diffrn_measurement_device_type 'Nonius Kappa CCD'
_diffrn_measurement_method 'Thin slice \w and \f scans'
_diffrn_radiation_source 'fine-focus sealed tube'
_diffrn_radiation_type MoK\a
_diffrn_radiation_wavelength 0.71073
_diffrn_reflns_av_R_equivalents 0.0759
_diffrn_reflns_av_sigmaI/netI 0.0680
_diffrn_reflns_limit_h_max 41
_diffrn_reflns_limit_h_min -42
_diffrn_reflns_limit_k_max 7
_diffrn_reflns_limit_k_min -6
_diffrn_reflns_limit_l_max 19
_diffrn_reflns_limit_l_min -15
_diffrn_reflns_number 14285
_diffrn_reflns_theta_full 27.43
_diffrn_reflns_theta_max 27.43
_diffrn_reflns_theta_min 3.77
_exptl_absorpt_coefficient_mu 0.103
_exptl_absorpt_correction_T_max 1.001
_exptl_absorpt_correction_T_min 0.569
_exptl_absorpt_correction_type multi-scan
_exptl_absorpt_process_details
;
multi-scan from symmetry-related measurements
Sortav (Blessing 1995)
;
_exptl_crystal_colour colourless
_exptl_crystal_density_diffrn 1.384
_exptl_crystal_density_method 'not measured'
_exptl_crystal_description needle
_exptl_crystal_F_000 1152
_exptl_crystal_size_max 0.46
_exptl_crystal_size_mid 0.07
_exptl_crystal_size_min 0.07
_refine_diff_density_max 0.291
_refine_diff_density_min -0.298
_refine_diff_density_rms 0.093
_refine_ls_abs_structure_details 'Flack H D (1983), Acta Cryst. A39, 876-881'
_refine_ls_abs_structure_Flack -1.3(11)
_refine_ls_extinction_method none
_refine_ls_goodness_of_fit_ref 1.122
_refine_ls_hydrogen_treatment constr
_refine_ls_matrix_type full
_refine_ls_number_parameters 365
_refine_ls_number_reflns 5773
_refine_ls_number_restraints 1
_refine_ls_restrained_S_all 1.122
_refine_ls_R_factor_all 0.0703
_refine_ls_R_factor_gt 0.0550
_refine_ls_shift/su_max 0.000
_refine_ls_shift/su_mean 0.000
_refine_ls_structure_factor_coef Fsqd
_refine_ls_weighting_details 'calc w=1/[\s^2^(Fo^2^)+(0.0556P)^2^+2.0274P] where P=(Fo^2^+2Fc^2^)/3'
_refine_ls_weighting_scheme calc
_refine_ls_wR_factor_gt 0.1278
_refine_ls_wR_factor_ref 0.1374
_reflns_number_gt 4897
_reflns_number_total 5773
_reflns_threshold_expression >2sigma(I)
_cod_data_source_file b616399h.txt
_cod_data_source_block wj0638
_cod_original_sg_symbol_H-M C2
_cod_database_code 7202609

loop_
_symmetry_equiv_pos_as_xyz
'x, y, z'
'-x, y, -z'
'x+1/2, y+1/2, z'
'-x+1/2, y+1/2, -z'

loop_
_atom_site_label
_atom_site_type_symbol
_atom_site_fract_x
_atom_site_fract_y
_atom_site_fract_z
_atom_site_U_iso_or_equiv
_atom_site_adp_type
_atom_site_occupancy
_atom_site_symmetry_multiplicity
_atom_site_calc_flag
_atom_site_refinement_flags
_atom_site_disorder_assembly
_atom_site_disorder_group
O1 O 0.29418(6) -0.1324(4) 0.40557(12) 0.0257(4) Uani 1 1 d . . .
O2 O 0.23670(6) -0.5853(3) 0.27289(13) 0.0251(4) Uani 1 1 d . . .
O3 O 0.15961(6) -1.4919(3) 0.12750(13) 0.0240(4) Uani 1 1 d . . .
H3O H 0.1584 -1.3755 0.1636 0.036 Uiso 1 1 calc R . .
O4 O 0.21093(6) -1.2694(4) 0.08733(14) 0.0263(4) Uani 1 1 d . . .
O5 O 0.21803(6) -1.5760(4) -0.05150(13) 0.0300(5) Uani 1 1 d . . .
H5O H 0.2395 -1.6626 -0.0434 0.045 Uiso 1 1 calc R . .
O6 O 0.45749(6) 0.2106(4) 0.54623(14) 0.0279(5) Uani 1 1 d . . .
H6O H 0.4400 0.2332 0.4991 0.042 Uiso 1 1 calc R . .
O7 O 0.44164(7) -0.1839(4) 0.51879(14) 0.0344(5) Uani 1 1 d . . .
O8 O 0.50509(7) -0.3359(4) 0.64197(14) 0.0301(5) Uani 1 1 d . . .
H8O H 0.4870 -0.4114 0.6059 0.045 Uiso 1 1 calc R . .
N1 N 0.40103(7) 0.2790(4) 0.40376(16) 0.0228(5) Uani 1 1 d . . .
N2 N 0.28225(7) -0.1388(4) 0.25223(15) 0.0209(5) Uani 1 1 d . . .
H2NA H 0.2631 -0.2528 0.2506 0.025 Uiso 1 1 calc R . .
H2NB H 0.2885 -0.0797 0.2013 0.025 Uiso 1 1 calc R . .
N3 N 0.22950(8) -0.4973(4) 0.41687(16) 0.0268(5) Uani 1 1 d . . .
H3NA H 0.2485 -0.3820 0.4211 0.032 Uiso 1 1 calc R . .
H3NB H 0.2169 -0.5291 0.4634 0.032 Uiso 1 1 calc R . .
N4 N 0.15586(7) -1.1643(4) 0.25247(15) 0.0225(5) Uani 1 1 d . . .
C1 C 0.39900(9) 0.4586(5) 0.34164(18) 0.0229(6) Uani 1 1 d . . .
H1 H 0.4213 0.5717 0.3455 0.027 Uiso 1 1 calc R . .
C2 C 0.36548(9) 0.4840(5) 0.27220(19) 0.0241(6) Uani 1 1 d . . .
H2 H 0.3648 0.6128 0.2293 0.029 Uiso 1 1 calc R . .
C3 C 0.33286(8) 0.3190(5) 0.26611(18) 0.0208(5) Uani 1 1 d . . .
H3C H 0.3096 0.3331 0.2190 0.025 Uiso 1 1 calc R . .
C4 C 0.33475(8) 0.1322(5) 0.33008(17) 0.0196(5) Uani 1 1 d . . .
C5 C 0.36957(8) 0.1205(5) 0.39719(18) 0.0220(6) Uani 1 1 d . . .
H5A H 0.3711 -0.0070 0.4408 0.026 Uiso 1 1 calc R . .
C6 C 0.30159(8) -0.0564(5) 0.33117(17) 0.0195(5) Uani 1 1 d . . .
C7 C 0.21978(8) -0.6239(5) 0.33983(17) 0.0205(5) Uani 1 1 d . . .
C8 C 0.18743(8) -0.8205(5) 0.33598(18) 0.0192(5) Uani 1 1 d . . .
C9 C 0.18346(9) -0.9825(5) 0.26314(18) 0.0217(6) Uani 1 1 d . . .
H9 H 0.2012 -0.9628 0.2191 0.026 Uiso 1 1 calc R . .
C10 C 0.13014(9) -1.1877(5) 0.31338(19) 0.0250(6) Uani 1 1 d . . .
H10 H 0.1103 -1.3160 0.3058 0.030 Uiso 1 1 calc R . .
C11 C 0.13140(9) -1.0321(6) 0.38701(19) 0.0271(6) Uani 1 1 d . . .
H11 H 0.1126 -1.0521 0.4287 0.032 Uiso 1 1 calc R . .
C12 C 0.16071(9) -0.8467(5) 0.39871(18) 0.0243(6) Uani 1 1 d . . .
H12 H 0.1625 -0.7389 0.4491 0.029 Uiso 1 1 calc R . .
C13 C 0.18877(8) -1.4500(5) 0.07957(17) 0.0201(5) Uani 1 1 d . . .
C14 C 0.19115(8) -1.6509(5) 0.00928(18) 0.0222(5) Uani 1 1 d . . .
H14 H 0.2023 -1.8036 0.0411 0.027 Uiso 1 1 calc R . .
C15 C 0.14783(9) -1.6984(5) -0.04132(17) 0.0209(6) Uani 1 1 d . . .
C16 C 0.12536(9) -1.9047(5) -0.02401(19) 0.0261(6) Uani 1 1 d . . .
H16 H 0.1378 -2.0240 0.0180 0.031 Uiso 1 1 calc R . .
C17 C 0.08488(9) -1.9363(5) -0.0679(2) 0.0280(6) Uani 1 1 d . . .
H17 H 0.0698 -2.0777 -0.0557 0.034 Uiso 1 1 calc R . .
C18 C 0.06615(10) -1.7642(5) -0.1293(2) 0.0283(6) Uani 1 1 d . . .
H18 H 0.0383 -1.7864 -0.1586 0.034 Uiso 1 1 calc R . .
C19 C 0.08834(9) -1.5588(5) -0.14765(19) 0.0268(6) Uani 1 1 d . . .
H19 H 0.0758 -1.4412 -0.1903 0.032 Uiso 1 1 calc R . .
C20 C 0.12901(9) -1.5254(5) -0.10339(18) 0.0237(6) Uani 1 1 d . . .
H20 H 0.1440 -1.3839 -0.1156 0.028 Uiso 1 1 calc R . .
C21 C 0.46152(8) -0.0244(6) 0.56240(18) 0.0239(6) Uani 1 1 d . . .
C22 C 0.49367(9) -0.0876(5) 0.64515(18) 0.0248(6) Uani 1 1 d . . .
H22 H 0.5189 0.0157 0.6444 0.030 Uiso 1 1 calc R . .
C23 C 0.47592(8) -0.0309(5) 0.73099(18) 0.0225(6) Uani 1 1 d . . .
C24 C 0.44882(9) -0.1987(5) 0.76019(19) 0.0237(6) Uani 1 1 d . . .
H24 H 0.4415 -0.3432 0.7261 0.028 Uiso 1 1 calc R . .
C25 C 0.43249(9) -0.1557(6) 0.8388(2) 0.0304(7) Uani 1 1 d . . .
H25 H 0.4136 -0.2694 0.8577 0.037 Uiso 1 1 calc R . .
C26 C 0.44351(11) 0.0521(6) 0.8899(2) 0.0340(7) Uani 1 1 d . . .
H26 H 0.4330 0.0786 0.9448 0.041 Uiso 1 1 calc R . .
C27 C 0.46991(11) 0.2211(6) 0.8603(2) 0.0331(7) Uani 1 1 d . . .
H27 H 0.4770 0.3657 0.8945 0.040 Uiso 1 1 calc R . .
C28 C 0.48614(9) 0.1808(5) 0.78076(19) 0.0268(6) Uani 1 1 d . . .
H28 H 0.5041 0.2979 0.7607 0.032 Uiso 1 1 calc R . .

loop_
_atom_site_aniso_label
_atom_site_aniso_U_11
_atom_site_aniso_U_22
_atom_site_aniso_U_33
_atom_site_aniso_U_23
_atom_site_aniso_U_13
_atom_site_aniso_U_12
O1 0.0314(11) 0.0282(10) 0.0173(9) 0.0008(8) 0.0032(8) -0.0104(9)
O2 0.0306(11) 0.0256(10) 0.0198(9) -0.0008(8) 0.0068(8) -0.0050(8)
O3 0.0252(10) 0.0270(11) 0.0210(10) -0.0090(8) 0.0069(8) -0.0058(8)
O4 0.0245(10) 0.0283(11) 0.0267(10) -0.0031(8) 0.0064(8) -0.0065(8)
O5 0.0263(11) 0.0412(13) 0.0246(10) 0.0049(9) 0.0103(9) 0.0108(9)
O6 0.0290(11) 0.0310(11) 0.0210(10) 0.0052(8) -0.0037(8) -0.0018(9)
O7 0.0422(13) 0.0302(11) 0.0271(11) -0.0032(9) -0.0051(9) 0.0023(10)
O8 0.0271(11) 0.0347(11) 0.0281(11) 0.0000(9) 0.0028(9) 0.0109(9)
N1 0.0225(12) 0.0247(12) 0.0205(11) 0.0023(9) 0.0015(9) -0.0035(9)
N2 0.0219(11) 0.0223(11) 0.0179(11) -0.0001(9) 0.0017(9) -0.0046(9)
N3 0.0333(13) 0.0272(13) 0.0200(12) -0.0036(9) 0.0048(10) -0.0102(10)
N4 0.0215(12) 0.0237(11) 0.0217(11) -0.0032(10) 0.0021(9) -0.0017(10)
C1 0.0228(14) 0.0213(13) 0.0245(14) 0.0017(11) 0.0043(11) -0.0034(11)
C2 0.0288(15) 0.0221(13) 0.0214(13) 0.0038(11) 0.0044(11) -0.0018(11)
C3 0.0227(14) 0.0219(13) 0.0176(12) 0.0005(11) 0.0027(10) -0.0008(11)
C4 0.0222(13) 0.0208(13) 0.0160(12) -0.0022(10) 0.0038(10) -0.0011(10)
C5 0.0241(14) 0.0230(14) 0.0181(13) 0.0018(11) 0.0011(11) -0.0029(11)
C6 0.0217(13) 0.0204(13) 0.0164(12) -0.0001(10) 0.0033(10) -0.0009(10)
C7 0.0229(14) 0.0189(13) 0.0187(13) -0.0001(10) 0.0005(10) 0.0006(10)
C8 0.0198(13) 0.0194(13) 0.0180(12) 0.0008(10) 0.0021(10) -0.0005(10)
C9 0.0251(14) 0.0230(14) 0.0171(13) -0.0014(10) 0.0039(10) -0.0010(11)
C10 0.0259(14) 0.0244(14) 0.0249(14) -0.0015(12) 0.0045(11) -0.0039(11)
C11 0.0296(15) 0.0312(15) 0.0216(14) -0.0011(12) 0.0077(12) -0.0056(12)
C12 0.0280(15) 0.0257(14) 0.0195(13) -0.0046(11) 0.0048(11) -0.0023(11)
C13 0.0188(13) 0.0250(14) 0.0160(12) 0.0012(10) 0.0007(10) 0.0021(11)
C14 0.0239(14) 0.0260(14) 0.0174(12) 0.0006(11) 0.0054(10) 0.0045(11)
C15 0.0270(14) 0.0189(13) 0.0168(13) -0.0054(10) 0.0030(10) 0.0049(11)
C16 0.0311(16) 0.0227(14) 0.0228(14) -0.0018(11) -0.0004(11) 0.0041(12)
C17 0.0326(16) 0.0225(14) 0.0284(15) -0.0005(12) 0.0033(12) -0.0002(12)
C18 0.0276(15) 0.0286(15) 0.0266(15) -0.0076(12) -0.0018(12) 0.0021(12)
C19 0.0337(16) 0.0247(14) 0.0202(14) -0.0016(11) -0.0011(11) 0.0073(12)
C20 0.0311(15) 0.0212(13) 0.0184(13) -0.0023(10) 0.0025(11) 0.0019(11)
C21 0.0217(14) 0.0315(15) 0.0192(13) -0.0002(11) 0.0057(11) 0.0032(12)
C22 0.0226(14) 0.0315(16) 0.0206(14) 0.0036(11) 0.0044(11) 0.0006(11)
C23 0.0212(13) 0.0274(14) 0.0174(12) 0.0032(11) -0.0008(10) 0.0033(11)
C24 0.0227(14) 0.0228(14) 0.0255(14) 0.0031(11) 0.0036(11) 0.0018(11)
C25 0.0319(17) 0.0317(15) 0.0293(16) 0.0075(13) 0.0099(13) 0.0052(13)
C26 0.0450(19) 0.0375(17) 0.0206(14) 0.0046(13) 0.0092(13) 0.0109(14)
C27 0.0439(19) 0.0265(16) 0.0267(15) -0.0039(12) -0.0007(14) 0.0053(13)
C28 0.0286(15) 0.0243(14) 0.0261(15) 0.0042(12) 0.0003(12) 0.0037(11)

loop_
_atom_type_symbol
_atom_type_description
_atom_type_scat_dispersion_real
_atom_type_scat_dispersion_imag
_atom_type_scat_source
C C 0.0033 0.0016 'International Tables Vol C Tables 4.2.6.8 and 6.1.1.4'
H H 0.0000 0.0000 'International Tables Vol C Tables 4.2.6.8 and 6.1.1.4'
N N 0.0061 0.0033 'International Tables Vol C Tables 4.2.6.8 and 6.1.1.4'
O O 0.0106 0.0060 'International Tables Vol C Tables 4.2.6.8 and 6.1.1.4'

loop_
_geom_angle_atom_site_label_1
_geom_angle_atom_site_label_2
_geom_angle_atom_site_label_3
_geom_angle
_geom_angle_site_symmetry_1
_geom_angle_site_symmetry_3
_geom_angle_publ_flag
C5 N1 C1 118.3(2) . . ?
C9 N4 C10 118.4(2) . . ?
N1 C1 C2 122.2(3) . . ?
C1 C2 C3 119.2(3) . . ?
C2 C3 C4 119.0(2) . . ?
C5 C4 C3 117.9(2) . . ?
C5 C4 C6 117.9(2) . . ?
C3 C4 C6 124.2(2) . . ?
N1 C5 C4 123.5(2) . . ?
O1 C6 N2 123.1(2) . . ?
O1 C6 C4 119.1(2) . . ?
N2 C6 C4 117.8(2) . . ?
O2 C7 N3 122.2(3) . . ?
O2 C7 C8 119.7(2) . . ?
N3 C7 C8 118.1(2) . . ?
C12 C8 C9 118.2(2) . . ?
C12 C8 C7 124.3(2) . . ?
C9 C8 C7 117.5(2) . . ?
N4 C9 C8 122.9(2) . . ?
N4 C10 C11 122.6(3) . . ?
C10 C11 C12 118.7(3) . . ?
C11 C12 C8 119.2(2) . . ?
O4 C13 O3 124.5(2) . . ?
O4 C13 C14 123.5(2) . . ?
O3 C13 C14 111.9(2) . . ?
O5 C14 C15 110.8(2) . . ?
O5 C14 C13 109.6(2) . . ?
C15 C14 C13 108.5(2) . . ?
C16 C15 C20 119.0(3) . . ?
C16 C15 C14 121.6(2) . . ?
C20 C15 C14 119.3(3) . . ?
C17 C16 C15 120.2(3) . . ?
C18 C17 C16 120.7(3) . . ?
C17 C18 C19 119.6(3) . . ?
C18 C19 C20 119.9(3) . . ?
C15 C20 C19 120.5(3) . . ?
O7 C21 O6 125.4(3) . . ?
O7 C21 C22 120.6(3) . . ?
O6 C21 C22 114.0(2) . . ?
O8 C22 C23 111.3(2) . . ?
O8 C22 C21 110.0(2) . . ?
C23 C22 C21 109.2(2) . . ?
C28 C23 C24 119.5(3) . . ?
C28 C23 C22 122.0(3) . . ?
C24 C23 C22 118.5(3) . . ?
C25 C24 C23 120.3(3) . . ?
C26 C25 C24 120.3(3) . . ?
C25 C26 C27 119.6(3) . . ?
C26 C27 C28 120.5(3) . . ?
C23 C28 C27 119.8(3) . . ?

loop_
_geom_bond_atom_site_label_1
_geom_bond_atom_site_label_2
_geom_bond_distance
_geom_bond_site_symmetry_2
_geom_bond_publ_flag
O1 C6 1.246(3) . ?
O2 C7 1.236(3) . ?
O3 C13 1.301(3) . ?
O4 C13 1.219(3) . ?
O5 C14 1.422(3) . ?
O6 C21 1.312(4) . ?
O7 C21 1.213(4) . ?
O8 C22 1.413(4) . ?
N1 C5 1.336(3) . ?
N1 C1 1.346(3) . ?
N2 C6 1.322(3) . ?
N3 C7 1.336(3) . ?
N4 C9 1.335(4) . ?
N4 C10 1.341(4) . ?
C1 C2 1.386(4) . ?
C2 C3 1.389(4) . ?
C3 C4 1.393(4) . ?
C4 C5 1.389(4) . ?
C4 C6 1.498(4) . ?
C7 C8 1.503(4) . ?
C8 C12 1.388(4) . ?
C8 C9 1.393(4) . ?
C10 C11 1.386(4) . ?
C11 C12 1.387(4) . ?
C13 C14 1.531(4) . ?
C14 C15 1.513(4) . ?
C15 C16 1.394(4) . ?
C15 C20 1.395(4) . ?
C16 C17 1.387(4) . ?
C17 C18 1.385(4) . ?
C18 C19 1.389(4) . ?
C19 C20 1.395(4) . ?
C21 C22 1.524(4) . ?
C22 C23 1.522(4) . ?
C23 C28 1.388(4) . ?
C23 C24 1.394(4) . ?
C24 C25 1.386(4) . ?
C25 C26 1.384(5) . ?
C26 C27 1.385(5) . ?
C27 C28 1.395(4) . ?
